data_1534688
loop_
_publ_author_name
'Schoenherr, T.'
'Wiskemann, R.'
'Mootz, D.'

_publ_section_title
;
 Crystal structure and ligand field states of (Cr (N H3)5 (N C O)) (N O3)2
;
_journal_name_full 'Inorganica Chimica Acta'
_journal_page_first 93
_journal_page_last 98
_journal_volume 221
_journal_year 1994
_chemical_formula_sum 'C H15 Cr N8 O7'
_chemical_name_systematic '(Cr (N C O) (N H3)5) (N O3)2'
_space_group_IT_number 107
_symmetry_space_group_name_Hall 'I 4 -2'
_symmetry_space_group_name_H-M 'I 4 m m'
_cell_angle_alpha 90
_cell_angle_beta 90
_cell_angle_gamma 90
_cell_formula_units_Z 2
_cell_length_a 7.426
_cell_length_b 7.426
_cell_length_c 11.113
_cell_volume 612.832
_citation_journal_id_ASTM ICHAA3
_cod_data_source_file Schoenherr_ICHAA3_1994_1636.cif
_cod_data_source_block C1H15Cr1N8O7
_cod_original_cell_volume 612.8317
_cod_original_formula_sum 'C1 H15 Cr1 N8 O7'
_cod_database_code 1534688

loop_
_symmetry_equiv_pos_as_xyz
x,y,z
-y,x,z
-x,-y,z
y,-x,z
-x,y,z
-y,-x,z
x,-y,z
y,x,z
x+1/2,y+1/2,z+1/2
-y+1/2,x+1/2,z+1/2
-x+1/2,-y+1/2,z+1/2
y+1/2,-x+1/2,z+1/2
-x+1/2,y+1/2,z+1/2
-y+1/2,-x+1/2,z+1/2
x+1/2,-y+1/2,z+1/2
y+1/2,x+1/2,z+1/2

loop_
_atom_site_label
_atom_site_type_symbol
_atom_site_fract_x
_atom_site_fract_y
_atom_site_fract_z
_atom_site_occupancy
_atom_site_U_iso_or_equiv
_atom_site_attached_hydrogens
C1 C+4 0 0 0.2814 1 0.0 0
N1 N-3 0 0 -0.188 1 0.0 3
N2 N-3 0 0 0.1768 1 0.0 0
O2 O-2 0.5 0 0.3542 1 0.0 0
N3 N-3 0.1979 0.1979 -0.0056 1 0.0 3
O1 O-2 0 0 0.3901 1 0.0 0
O3 O-2 0.5 0.1438 0.1886 1 0.0 0
Cr1 Cr+3 0 0 0 1 0.0 0
N4 N+5 0.5 0 0.2468 1 0.0 0
